data_4339151
loop_
_publ_author_name
'Orselli, Enrico'
'Kottas, Gregg S.'
'Konradsson, Asgeir E.'
'Coppo, Paolo'
'Fr\"ohlich, Roland'
'de Cola, Luisa'
'van Dijken, Addy'
'B\"uchel, Michael'
'B\"orner, Herbert'

_publ_section_title
;
 Blue-emitting iridium complexes with substituted 1,2,4-triazole ligands:
 synthesis, photophysics, and devices.
;
_journal_issue 26
_journal_name_full 'Inorganic chemistry'
_journal_page_first 11082
_journal_page_last 11093
_journal_paper_doi 10.1021/ic701110p
_journal_volume 46
_journal_year 2007
_chemical_formula_sum 'C36 H18 Cl2 F9 Ir N6'
_chemical_formula_weight 968.66
_chemical_name_systematic
; 
 ? 
;
_space_group_IT_number 19
_symmetry_cell_setting orthorhombic
_symmetry_space_group_name_Hall 'P 2ac 2ab'
_symmetry_space_group_name_H-M 'P 21 21 21'
_atom_sites_solution_hydrogens geom
_atom_sites_solution_primary direct
_atom_sites_solution_secondary difmap
_audit_creation_method SHELXL-97
_cell_angle_alpha 90.00
_cell_angle_beta 90.00
_cell_angle_gamma 90.00
_cell_formula_units_Z 8
_cell_length_a 10.370(1)
_cell_length_b 13.399(1)
_cell_length_c 48.885(1)
_cell_measurement_reflns_used 11638
_cell_measurement_temperature 198(2)
_cell_measurement_theta_max 27.88
_cell_measurement_theta_min 0.41
_cell_volume 6792.5(8)
_computing_cell_refinement 'Collect (Nonius B.V., 1998)'
_computing_data_collection 'Collect (Nonius B.V., 1998)'
_computing_data_reduction 'Denzo-SMN (Otwinowski & Minor, 1997)'
_computing_molecular_graphics 'SCHAKAL (Keller, 1997)'
_computing_publication_material 'SHELXL-97 (Sheldrick, 1997)'
_computing_structure_refinement 'SHELXL-97 (Sheldrick, 1997)'
_computing_structure_solution 'SHELXS-97 (Sheldrick, 1990)'
_diffrn_ambient_temperature 198(2)
_diffrn_measured_fraction_theta_full 0.980
_diffrn_measured_fraction_theta_max 0.980
_diffrn_measurement_device_type 'Nonius KappaCCD'
_diffrn_measurement_method '\w and \f scans'
_diffrn_radiation_monochromator graphite
_diffrn_radiation_source 'rotating anode Nonius FR591'
_diffrn_radiation_type MoK\a
_diffrn_radiation_wavelength 0.71073
_diffrn_reflns_av_R_equivalents 0.063
_diffrn_reflns_av_sigmaI/netI 0.0640
_diffrn_reflns_limit_h_max 13
_diffrn_reflns_limit_h_min -13
_diffrn_reflns_limit_k_max 17
_diffrn_reflns_limit_k_min -17
_diffrn_reflns_limit_l_max 64
_diffrn_reflns_limit_l_min -64
_diffrn_reflns_number 43878
_diffrn_reflns_theta_full 27.87
_diffrn_reflns_theta_max 27.87
_diffrn_reflns_theta_min 0.83
_exptl_absorpt_coefficient_mu 4.177
_exptl_absorpt_correction_T_max 0.9211
_exptl_absorpt_correction_T_min 0.2551
_exptl_absorpt_correction_type multi-scan
_exptl_absorpt_process_details 'Denzo (Otwinowski, Borek, Majewski & Minor, 2003)'
_exptl_crystal_colour yellow
_exptl_crystal_density_diffrn 1.894
_exptl_crystal_density_method 'not measured'
_exptl_crystal_description plate
_exptl_crystal_F_000 3744
_exptl_crystal_size_max 0.45
_exptl_crystal_size_mid 0.35
_exptl_crystal_size_min 0.02
_refine_diff_density_max 2.816
_refine_diff_density_min -1.790
_refine_diff_density_rms 0.194
_refine_ls_abs_structure_details 'Flack H D (1983), Acta Cryst. A39, 876-881'
_refine_ls_abs_structure_Flack -0.037(9)
_refine_ls_extinction_method none
_refine_ls_goodness_of_fit_ref 1.042
_refine_ls_hydrogen_treatment riding
_refine_ls_matrix_type full
_refine_ls_number_parameters 973
_refine_ls_number_reflns 14989
_refine_ls_number_restraints 0
_refine_ls_restrained_S_all 1.042
_refine_ls_R_factor_all 0.0857
_refine_ls_R_factor_gt 0.0581
_refine_ls_shift/su_max 0.005
_refine_ls_shift/su_mean 0.000
_refine_ls_structure_factor_coef Fsqd
_refine_ls_weighting_details 'calc w=1/[\s^2^(Fo^2^)+(0.0835P)^2^+21.5760P] where P=(Fo^2^+2Fc^2^)/3'
_refine_ls_weighting_scheme calc
_refine_ls_wR_factor_gt 0.1283
_refine_ls_wR_factor_ref 0.1450
_reflns_number_gt 11828
_reflns_number_total 14989
_reflns_threshold_expression >2sigma(I)
_cod_data_source_file ic701110p-file008.cif
_cod_data_source_block fro3788
_cod_original_sg_symbol_H-M P212121
_cod_database_code 4339151

loop_
_symmetry_equiv_pos_as_xyz
'x, y, z'
'-x+1/2, -y, z+1/2'
'-x, y+1/2, -z+1/2'
'x+1/2, -y+1/2, -z'

loop_
_atom_site_label
_atom_site_type_symbol
_atom_site_fract_x
_atom_site_fract_y
_atom_site_fract_z
_atom_site_U_iso_or_equiv
_atom_site_adp_type
_atom_site_occupancy
_atom_site_symmetry_multiplicity
_atom_site_calc_flag
_atom_site_refinement_flags
Ir1A Ir 1.78067(4) 0.94615(3) 0.765825(8) 0.02831(10) Uani 1 1 d .
N1A N 1.8455(8) 1.0706(6) 0.79076(16) 0.0285(18) Uani 1 1 d .
C2A C 1.9516(10) 1.1243(8) 0.7866(3) 0.043(3) Uani 1 1 d .
H2A H 2.0017 1.1117 0.7707 0.052 Uiso 1 1 calc R
C3A C 1.9926(11) 1.1990(8) 0.8048(2) 0.042(3) Uani 1 1 d .
H3A H 2.0694 1.2357 0.8015 0.051 Uiso 1 1 calc R
C4A C 1.9185(12) 1.2173(10) 0.8275(3) 0.055(3) Uani 1 1 d .
H4A H 1.9447 1.2663 0.8404 0.066 Uiso 1 1 calc R
C5A C 1.8054(11) 1.1644(9) 0.8316(2) 0.043(3) Uani 1 1 d .
H5A H 1.7516 1.1783 0.8469 0.052 Uiso 1 1 calc R
C6A C 1.7723(10) 1.0909(7) 0.8130(2) 0.032(2) Uani 1 1 d .
C7A C 1.6600(10) 1.0262(7) 0.8158(2) 0.030(2) Uani 1 1 d .
N8A N 1.6415(8) 0.9549(6) 0.79694(17) 0.0327(19) Uani 1 1 d .
N9A N 1.5335(9) 0.9031(6) 0.80445(18) 0.0343(19) Uani 1 1 d .
C10A C 1.4924(9) 0.9494(8) 0.8271(2) 0.033(2) Uani 1 1 d .
N11A N 1.5695(8) 1.0266(6) 0.83572(17) 0.0316(19) Uani 1 1 d .
C12A C 1.3752(11) 0.9200(9) 0.8423(2) 0.040(3) Uani 1 1 d .
C13A C 1.2715(10) 0.9831(9) 0.8449(2) 0.041(2) Uani 1 1 d .
F13A F 1.2729(7) 1.0717(5) 0.83398(17) 0.066(2) Uani 1 1 d .
C14A C 1.1630(11) 0.9554(9) 0.8604(2) 0.043(3) Uani 1 1 d .
F14A F 1.0633(7) 1.0188(6) 0.86232(17) 0.066(2) Uani 1 1 d .
C15A C 1.1586(12) 0.8631(10) 0.8728(2) 0.047(3) Uani 1 1 d .
F15A F 1.0545(7) 0.8381(6) 0.88732(16) 0.062(2) Uani 1 1 d .
C16A C 1.2604(12) 0.7988(9) 0.8698(3) 0.043(3) Uani 1 1 d .
F16A F 1.2545(8) 0.7081(6) 0.88137(19) 0.073(3) Uani 1 1 d .
C17A C 1.3678(10) 0.8255(9) 0.8545(2) 0.038(3) Uani 1 1 d .
F17A F 1.4654(7) 0.7617(5) 0.85265(15) 0.0523(17) Uani 1 1 d .
N21A N 1.6587(7) 1.0233(6) 0.74068(15) 0.0268(17) Uani 1 1 d .
C22A C 1.6436(11) 1.1225(8) 0.7412(3) 0.041(3) Uani 1 1 d .
H22A H 1.6896 1.1600 0.7545 0.049 Uiso 1 1 calc R
C23A C 1.5636(10) 1.1732(9) 0.7231(2) 0.039(3) Uani 1 1 d .
H23A H 1.5534 1.2436 0.7241 0.047 Uiso 1 1 calc R
C24A C 1.5000(11) 1.1183(10) 0.7037(3) 0.053(3) Uani 1 1 d .
H24A H 1.4466 1.1509 0.6907 0.063 Uiso 1 1 calc R
C25A C 1.5131(12) 1.0167(10) 0.7029(3) 0.050(3) Uani 1 1 d .
H25A H 1.4700 0.9788 0.6893 0.060 Uiso 1 1 calc R
C26A C 1.5908(10) 0.9688(9) 0.7225(2) 0.042(3) Uani 1 1 d .
C27A C 1.6150(10) 0.8607(8) 0.7246(2) 0.038(3) Uani 1 1 d .
C28A C 1.5554(11) 0.7871(10) 0.7089(2) 0.046(3) Uani 1 1 d .
F28A F 1.4640(8) 0.8104(6) 0.69036(17) 0.070(2) Uani 1 1 d .
C29A C 1.5871(12) 0.6856(9) 0.7117(3) 0.052(3) Uani 1 1 d .
H29A H 1.5462 0.6360 0.7008 0.062 Uiso 1 1 calc R
C30A C 1.6778(12) 0.6608(9) 0.7304(3) 0.047(3) Uani 1 1 d .
F30A F 1.7111(8) 0.5637(5) 0.73322(17) 0.066(2) Uani 1 1 d .
C31A C 1.7378(12) 0.7313(8) 0.7471(3) 0.043(3) Uani 1 1 d .
H31A H 1.7985 0.7109 0.7606 0.052 Uiso 1 1 calc R
C32A C 1.7071(11) 0.8341(8) 0.7438(2) 0.036(3) Uani 1 1 d .
N41A N 1.9069(8) 0.8608(6) 0.78779(18) 0.032(2) Uani 1 1 d .
C42A C 1.8784(12) 0.8164(9) 0.8116(3) 0.044(3) Uani 1 1 d .
H42A H 1.7949 0.8257 0.8192 0.053 Uiso 1 1 calc R
C43A C 1.9664(15) 0.7574(9) 0.8256(3) 0.052(3) Uani 1 1 d .
H43A H 1.9440 0.7267 0.8425 0.062 Uiso 1 1 calc R
C44A C 2.0886(15) 0.7445(10) 0.8142(3) 0.060(4) Uani 1 1 d .
H44A H 2.1504 0.7033 0.8231 0.072 Uiso 1 1 calc R
C45A C 2.1189(13) 0.7915(11) 0.7902(3) 0.057(4) Uani 1 1 d .
H45A H 2.2034 0.7850 0.7829 0.068 Uiso 1 1 calc R
C46A C 2.0266(11) 0.8493(7) 0.7761(2) 0.039(3) Uani 1 1 d .
C47A C 2.0410(11) 0.8975(8) 0.7494(2) 0.039(3) Uani 1 1 d .
C48A C 2.1525(10) 0.8963(9) 0.7330(3) 0.048(3) Uani 1 1 d .
F48A F 2.2601(6) 0.8479(6) 0.74235(19) 0.068(2) Uani 1 1 d .
C49A C 2.1566(13) 0.9395(11) 0.7074(3) 0.059(4) Uani 1 1 d .
H49A H 2.2323 0.9377 0.6965 0.071 Uiso 1 1 calc R
C50A C 2.0485(12) 0.9841(9) 0.6987(2) 0.047(3) Uani 1 1 d .
F50A F 2.0486(8) 1.0264(6) 0.67326(16) 0.071(2) Uani 1 1 d .
C51A C 1.9353(11) 0.9911(9) 0.7136(2) 0.043(3) Uani 1 1 d .
H51A H 1.8622 1.0242 0.7062 0.051 Uiso 1 1 calc R
C52A C 1.9301(9) 0.9482(8) 0.7400(2) 0.036(2) Uani 1 1 d .
Ir1B Ir 0.47477(4) -0.51530(3) 1.037989(8) 0.02870(10) Uani 1 1 d .
N1B N 0.6565(8) -0.4978(7) 1.05956(16) 0.0311(19) Uani 1 1 d .
C2B C 0.7411(11) -0.4212(9) 1.0575(2) 0.042(3) Uani 1 1 d .
H2B H 0.7182 -0.3651 1.0467 0.051 Uiso 1 1 calc R
C3B C 0.8577(11) -0.4212(10) 1.0704(3) 0.053(4) Uani 1 1 d .
H3B H 0.9139 -0.3656 1.0685 0.064 Uiso 1 1 calc R
C4B C 0.8941(10) -0.5018(10) 1.0860(2) 0.046(3) Uani 1 1 d .
H4B H 0.9764 -0.5031 1.0945 0.055 Uiso 1 1 calc R
C5B C 0.8095(10) -0.5813(9) 1.0892(2) 0.041(3) Uani 1 1 d .
H5B H 0.8306 -0.6369 1.1004 0.050 Uiso 1 1 calc R
C6B C 0.6913(9) -0.5758(8) 1.0752(2) 0.036(3) Uani 1 1 d .
C7B C 0.5966(10) -0.6562(8) 1.0762(2) 0.035(2) Uani 1 1 d .
N8B N 0.4919(8) -0.6498(7) 1.06006(18) 0.034(2) Uani 1 1 d .
N9B N 0.4147(9) -0.7284(6) 1.06504(19) 0.035(2) Uani 1 1 d .
C10B C 0.4768(11) -0.7767(8) 1.0851(2) 0.035(2) Uani 1 1 d .
N11B N 0.5894(9) -0.7359(7) 1.09286(19) 0.041(2) Uani 1 1 d .
C12B C 0.4218(12) -0.8697(9) 1.0968(3) 0.042(3) Uani 1 1 d .
C13B C 0.4840(13) -0.9600(9) 1.0950(3) 0.059(4) Uani 1 1 d .
F13B F 0.5946(8) -0.9669(6) 1.0819(2) 0.093(3) Uani 1 1 d .
C14B C 0.4319(16) -1.0460(11) 1.1069(3) 0.068(4) Uani 1 1 d .
F14B F 0.4936(11) -1.1332(6) 1.1044(3) 0.107(4) Uani 1 1 d .
C15B C 0.3186(14) -1.0415(9) 1.1204(3) 0.056(3) Uani 1 1 d .
F15B F 0.2690(10) -1.1248(6) 1.13131(19) 0.083(3) Uani 1 1 d .
C16B C 0.2533(14) -0.9534(11) 1.1224(3) 0.056(3) Uani 1 1 d .
F16B F 0.1440(10) -0.9494(8) 1.1370(2) 0.092(3) Uani 1 1 d .
C17B C 0.3061(12) -0.8682(9) 1.1109(2) 0.045(3) Uani 1 1 d .
F17B F 0.2384(8) -0.7825(6) 1.11318(17) 0.066(2) Uani 1 1 d .
N21B N 0.3741(7) -0.4440(7) 1.06787(16) 0.0287(17) Uani 1 1 d .
C22B C 0.3264(10) -0.4945(9) 1.09045(19) 0.033(2) Uani 1 1 d .
H22B H 0.3479 -0.5627 1.0930 0.040 Uiso 1 1 calc R
C23B C 0.2471(10) -0.4464(9) 1.1095(2) 0.040(3) Uani 1 1 d .
H23B H 0.2135 -0.4815 1.1248 0.048 Uiso 1 1 calc R
C24B C 0.2184(13) -0.3459(10) 1.1055(3) 0.049(3) Uani 1 1 d .
H24B H 0.1675 -0.3107 1.1185 0.059 Uiso 1 1 calc R
C25B C 0.2649(12) -0.2982(9) 1.0826(3) 0.048(3) Uani 1 1 d .
H25B H 0.2411 -0.2308 1.0791 0.058 Uiso 1 1 calc R
C26B C 0.3459(9) -0.3469(8) 1.0644(2) 0.030(2) Uani 1 1 d .
C27B C 0.4024(9) -0.3063(7) 1.0394(2) 0.033(2) Uani 1 1 d .
C28B C 0.3983(12) -0.2066(9) 1.0314(3) 0.048(3) Uani 1 1 d .
F28B F 0.3346(8) -0.1391(5) 1.04681(17) 0.068(2) Uani 1 1 d .
C29B C 0.4586(13) -0.1726(10) 1.0087(3) 0.056(3) Uani 1 1 d .
H29B H 0.4559 -0.1037 1.0041 0.067 Uiso 1 1 calc R
C30B C 0.5238(13) -0.2394(10) 0.9923(3) 0.052(3) Uani 1 1 d .
F30B F 0.5837(8) -0.2079(6) 0.96954(17) 0.068(2) Uani 1 1 d .
C31B C 0.5316(12) -0.3399(8) 0.9989(2) 0.039(2) Uani 1 1 d .
H31B H 0.5784 -0.3841 0.9875 0.047 Uiso 1 1 calc R
C32B C 0.4711(10) -0.3762(7) 1.0223(2) 0.030(2) Uani 1 1 d .
N41B N 0.5547(8) -0.5816(7) 1.0049(2) 0.041(2) Uani 1 1 d .
C42B C 0.6826(11) -0.5853(10) 0.9992(3) 0.050(3) Uani 1 1 d .
H42C H 0.7407 -0.5538 1.0115 0.060 Uiso 1 1 calc R
C43B C 0.7333(12) -0.6325(11) 0.9762(3) 0.053(3) Uani 1 1 d .
H43B H 0.8236 -0.6329 0.9729 0.064 Uiso 1 1 calc R
C44B C 0.6500(12) -0.6785(10) 0.9585(3) 0.052(3) Uani 1 1 d .
H44B H 0.6820 -0.7134 0.9431 0.062 Uiso 1 1 calc R
C45B C 0.5213(11) -0.6738(8) 0.9633(2) 0.041(2) Uani 1 1 d .
H45B H 0.4634 -0.7043 0.9508 0.049 Uiso 1 1 calc R
C46B C 0.4723(10) -0.6249(7) 0.9863(2) 0.031(2) Uani 1 1 d .
C47B C 0.3365(10) -0.6126(7) 0.9942(2) 0.034(2) Uani 1 1 d .
C48B C 0.2305(12) -0.6526(9) 0.9806(2) 0.041(3) Uani 1 1 d .
F48B F 0.2511(7) -0.7075(7) 0.95718(17) 0.070(2) Uani 1 1 d .
C49B C 0.1052(11) -0.6401(10) 0.9883(3) 0.048(3) Uani 1 1 d .
H49B H 0.0353 -0.6693 0.9786 0.057 Uiso 1 1 calc R
C50B C 0.0884(10) -0.5823(8) 1.0110(3) 0.043(3) Uani 1 1 d .
F50B F -0.0354(6) -0.5699(6) 1.01998(15) 0.0540(18) Uani 1 1 d .
C51B C 0.1872(9) -0.5403(8) 1.0268(2) 0.034(2) Uani 1 1 d .
H51B H 0.1682 -0.5032 1.0429 0.040 Uiso 1 1 calc R
C52B C 0.3151(8) -0.5545(7) 1.01816(19) 0.0230(19) Uani 1 1 d .
C1 C 0.3549(17) -0.4403(15) 0.9322(5) 0.105(7) Uani 1 1 d .
H1A H 0.3674 -0.5015 0.9432 0.127 Uiso 1 1 calc R
H1B H 0.3072 -0.4590 0.9154 0.127 Uiso 1 1 calc R
Cl11 Cl 0.2619(6) -0.3553(5) 0.95105(13) 0.1153(19) Uani 1 1 d .
Cl12 Cl 0.5024(6) -0.3936(6) 0.92316(14) 0.148(3) Uani 1 1 d .
C2 C -0.204(2) -0.816(2) 1.1406(6) 0.154(12) Uani 1 1 d .
H2C H -0.2721 -0.7721 1.1330 0.185 Uiso 1 1 calc R
H2D H -0.1674 -0.7831 1.1569 0.185 Uiso 1 1 calc R
Cl21 Cl -0.2718(11) -0.9288(11) 1.1500(2) 0.282(8) Uani 1 1 d .
Cl22 Cl -0.0887(10) -0.8340(11) 1.1172(3) 0.283(8) Uani 1 1 d .

loop_
_atom_site_aniso_label
_atom_site_aniso_U_11
_atom_site_aniso_U_22
_atom_site_aniso_U_33
_atom_site_aniso_U_23
_atom_site_aniso_U_13
_atom_site_aniso_U_12
Ir1A 0.02227(18) 0.02998(18) 0.0327(2) -0.00056(17) 0.00397(17) -0.00147(16)
N1A 0.025(4) 0.042(5) 0.018(4) 0.005(4) 0.003(3) -0.004(4)
C2A 0.027(6) 0.038(6) 0.064(8) -0.001(5) 0.006(5) -0.003(5)
C3A 0.035(7) 0.043(6) 0.049(7) -0.009(5) 0.001(5) -0.010(5)
C4A 0.043(7) 0.047(7) 0.075(10) -0.012(7) 0.004(7) -0.023(6)
C5A 0.042(7) 0.048(7) 0.039(7) -0.008(5) 0.007(5) -0.008(5)
C6A 0.026(5) 0.035(5) 0.036(6) -0.001(4) 0.001(5) 0.008(4)
C7A 0.038(5) 0.029(5) 0.024(5) 0.001(4) 0.000(4) 0.009(4)
N8A 0.032(5) 0.032(5) 0.034(5) 0.002(4) 0.000(4) 0.000(4)
N9A 0.027(4) 0.039(5) 0.037(5) -0.001(4) 0.005(4) -0.006(4)
C10A 0.030(6) 0.037(5) 0.031(5) 0.007(4) 0.008(4) 0.001(4)
N11A 0.031(4) 0.032(5) 0.032(5) -0.004(4) 0.000(4) 0.001(4)
C12A 0.033(6) 0.051(7) 0.038(6) -0.008(5) 0.000(5) -0.005(5)
C13A 0.027(5) 0.054(6) 0.042(6) 0.005(5) 0.011(5) 0.008(5)
F13A 0.055(4) 0.051(4) 0.092(6) 0.021(4) 0.028(4) 0.010(4)
C14A 0.033(6) 0.056(7) 0.039(6) -0.005(6) 0.011(5) 0.001(5)
F14A 0.040(4) 0.063(5) 0.093(6) -0.008(4) 0.021(4) 0.009(3)
C15A 0.037(7) 0.063(8) 0.040(7) -0.008(6) 0.011(5) -0.021(6)
F15A 0.049(5) 0.068(5) 0.069(5) 0.001(4) 0.027(4) -0.017(4)
C16A 0.039(7) 0.048(7) 0.043(7) 0.004(5) 0.001(5) -0.012(5)
F16A 0.061(6) 0.059(5) 0.099(7) 0.035(4) 0.016(5) -0.010(4)
C17A 0.028(6) 0.049(7) 0.037(6) -0.002(5) -0.001(5) 0.003(5)
F17A 0.046(4) 0.050(4) 0.061(5) 0.015(3) 0.001(4) 0.001(3)
N21A 0.020(4) 0.041(4) 0.019(4) -0.003(3) 0.006(3) 0.002(3)
C22A 0.029(6) 0.035(6) 0.058(8) 0.003(5) 0.004(5) 0.003(4)
C23A 0.019(5) 0.044(6) 0.055(7) 0.022(6) 0.013(5) 0.003(4)
C24A 0.032(7) 0.070(9) 0.055(8) 0.021(7) 0.006(6) 0.000(6)
C25A 0.037(7) 0.063(8) 0.048(7) 0.004(6) 0.001(5) 0.004(6)
C26A 0.025(5) 0.063(8) 0.038(6) -0.001(6) 0.006(5) 0.001(5)
C27A 0.020(5) 0.047(6) 0.046(7) -0.020(5) 0.013(5) -0.005(4)
C28A 0.028(6) 0.075(9) 0.035(7) -0.006(6) 0.000(5) -0.004(5)
F28A 0.049(4) 0.091(6) 0.071(6) -0.028(5) -0.020(4) 0.000(4)
C29A 0.037(7) 0.048(7) 0.070(9) -0.026(7) 0.017(7) -0.014(6)
C30A 0.042(7) 0.039(6) 0.061(9) -0.006(6) -0.002(6) -0.005(5)
F30A 0.075(5) 0.040(4) 0.083(5) -0.021(4) 0.005(5) -0.006(4)
C31A 0.037(7) 0.042(6) 0.051(7) -0.002(5) 0.009(5) -0.005(5)
C32A 0.040(6) 0.042(6) 0.026(5) -0.015(4) 0.016(5) -0.009(5)
N41A 0.025(5) 0.034(5) 0.038(5) -0.011(4) -0.012(4) 0.003(4)
C42A 0.041(7) 0.049(7) 0.044(7) 0.014(6) -0.001(6) -0.006(5)
C43A 0.069(9) 0.039(6) 0.048(8) 0.012(5) -0.023(7) 0.001(7)
C44A 0.074(10) 0.048(8) 0.058(9) 0.004(7) -0.026(8) 0.020(7)
C45A 0.043(7) 0.072(9) 0.057(9) -0.013(7) -0.013(6) 0.027(7)
C46A 0.036(6) 0.027(5) 0.055(7) -0.014(5) -0.015(6) 0.003(5)
C47A 0.032(6) 0.031(5) 0.054(7) -0.004(5) 0.001(5) -0.004(5)
C48A 0.023(5) 0.045(6) 0.075(9) -0.009(7) 0.006(6) 0.002(5)
F48A 0.028(4) 0.072(5) 0.105(7) -0.001(5) 0.016(4) 0.012(3)
C49A 0.045(7) 0.057(8) 0.076(10) -0.001(8) 0.033(7) 0.000(7)
C50A 0.052(8) 0.043(6) 0.047(7) -0.002(5) 0.021(6) -0.014(6)
F50A 0.083(6) 0.076(5) 0.054(5) 0.017(4) 0.030(4) 0.005(5)
C51A 0.035(6) 0.043(6) 0.049(7) 0.003(5) 0.007(5) -0.001(5)
C52A 0.026(5) 0.027(5) 0.055(7) -0.007(5) 0.002(5) -0.009(4)
Ir1B 0.01790(17) 0.0356(2) 0.0326(2) -0.00382(17) -0.00105(16) 0.00030(15)
N1B 0.024(4) 0.046(5) 0.023(4) -0.009(4) 0.005(3) 0.005(4)
C2B 0.039(7) 0.051(7) 0.037(6) -0.006(5) 0.001(5) -0.008(5)
C3B 0.027(6) 0.060(8) 0.074(9) -0.020(7) 0.006(6) -0.019(5)
C4B 0.019(5) 0.076(9) 0.042(7) -0.020(6) -0.003(5) 0.002(5)
C5B 0.024(6) 0.058(7) 0.043(7) -0.004(5) 0.000(5) -0.003(5)
C6B 0.024(5) 0.048(7) 0.035(6) -0.014(5) -0.005(4) 0.002(4)
C7B 0.025(5) 0.038(6) 0.042(7) -0.010(5) -0.011(5) 0.009(4)
N8B 0.026(5) 0.042(5) 0.033(5) 0.005(4) 0.000(4) 0.004(4)
N9B 0.033(5) 0.031(5) 0.041(6) -0.001(4) -0.006(4) -0.006(4)
C10B 0.024(5) 0.043(6) 0.038(6) -0.004(5) -0.005(5) 0.012(5)
N11B 0.032(5) 0.051(6) 0.040(6) 0.001(5) -0.016(4) 0.008(4)
C12B 0.039(7) 0.042(6) 0.046(7) -0.005(5) -0.014(5) -0.006(5)
C13B 0.041(7) 0.043(7) 0.092(11) 0.009(7) -0.019(7) 0.006(6)
F13B 0.055(5) 0.059(5) 0.166(10) 0.018(6) 0.010(6) 0.030(4)
C14B 0.076(11) 0.042(8) 0.086(11) 0.012(7) -0.024(9) 0.010(7)
F14B 0.094(8) 0.050(5) 0.178(11) 0.026(6) -0.008(8) 0.022(5)
C15B 0.062(9) 0.044(8) 0.060(8) 0.014(6) -0.014(7) -0.011(6)
F15B 0.103(7) 0.062(5) 0.084(6) 0.028(4) -0.022(6) -0.027(5)
C16B 0.063(9) 0.063(8) 0.043(7) 0.005(6) 0.001(6) -0.017(7)
F16B 0.086(6) 0.096(7) 0.093(7) -0.004(6) 0.034(6) -0.023(6)
C17B 0.055(8) 0.040(6) 0.039(7) -0.013(5) -0.022(6) -0.003(5)
F17B 0.063(5) 0.059(5) 0.077(6) -0.023(4) 0.016(4) 0.001(4)
N21B 0.021(4) 0.045(5) 0.020(4) -0.010(4) -0.007(3) -0.003(4)
C22B 0.036(6) 0.044(6) 0.019(5) 0.003(4) 0.001(4) -0.006(5)
C23B 0.041(6) 0.055(7) 0.025(5) -0.006(5) 0.008(4) -0.006(5)
C24B 0.034(6) 0.070(8) 0.044(7) -0.017(6) 0.007(6) 0.005(6)
C25B 0.043(7) 0.052(7) 0.050(7) -0.009(6) 0.003(6) 0.017(6)
C26B 0.014(5) 0.041(6) 0.035(6) -0.013(5) -0.006(4) 0.001(4)
C27B 0.022(5) 0.032(5) 0.045(6) -0.005(5) -0.007(5) 0.010(4)
C28B 0.051(8) 0.040(6) 0.052(8) -0.003(6) -0.011(6) -0.002(5)
F28B 0.084(6) 0.040(4) 0.079(6) 0.004(4) 0.017(5) 0.018(4)
C29B 0.051(8) 0.047(7) 0.070(9) 0.011(6) 0.002(7) -0.003(6)
C30B 0.043(7) 0.057(7) 0.055(8) 0.017(6) 0.003(7) -0.013(6)
F30B 0.063(5) 0.074(5) 0.068(6) 0.026(4) 0.015(4) -0.004(4)
C31B 0.040(6) 0.047(6) 0.030(6) 0.000(5) 0.014(5) 0.007(5)
C32B 0.023(5) 0.035(5) 0.031(5) 0.001(4) -0.006(4) -0.008(4)
N41B 0.027(5) 0.050(6) 0.045(6) -0.007(4) 0.005(4) 0.008(4)
C42B 0.030(6) 0.072(9) 0.048(8) -0.011(6) -0.009(5) 0.007(6)
C43B 0.022(6) 0.089(10) 0.049(7) -0.026(7) 0.003(5) 0.006(6)
C44B 0.036(7) 0.065(8) 0.056(8) -0.007(7) 0.005(6) 0.015(6)
C45B 0.037(6) 0.054(7) 0.033(6) -0.008(5) -0.002(6) 0.005(5)
C46B 0.029(5) 0.031(5) 0.032(5) -0.014(4) 0.002(5) 0.004(4)
C47B 0.025(5) 0.028(5) 0.048(7) -0.008(5) -0.009(5) 0.006(4)
C48B 0.038(6) 0.050(7) 0.036(6) -0.014(5) -0.010(5) -0.003(5)
F48B 0.042(5) 0.103(6) 0.066(5) -0.045(5) -0.003(4) -0.009(4)
C49B 0.034(7) 0.060(8) 0.049(8) -0.008(6) -0.018(6) -0.011(6)
C50B 0.023(5) 0.039(6) 0.066(8) -0.008(6) -0.012(5) 0.005(4)
F50B 0.018(3) 0.073(5) 0.071(5) -0.013(4) 0.000(3) 0.000(3)
C51B 0.020(5) 0.042(6) 0.039(6) -0.006(5) -0.001(4) 0.006(4)
C52B 0.010(4) 0.033(5) 0.025(5) 0.001(4) -0.001(3) -0.003(4)
C1 0.074(12) 0.089(13) 0.152(19) 0.036(14) -0.003(12) -0.044(11)
Cl11 0.101(4) 0.113(4) 0.131(5) -0.017(3) -0.011(3) -0.016(3)
Cl12 0.101(4) 0.213(8) 0.131(5) -0.031(5) 0.017(4) -0.076(5)
C2 0.100(18) 0.19(3) 0.17(2) 0.10(2) -0.015(18) 0.056(19)
Cl21 0.210(10) 0.430(19) 0.207(10) 0.211(12) -0.072(8) -0.130(12)
Cl22 0.125(7) 0.326(17) 0.397(19) 0.178(15) 0.014(10) 0.073(9)

loop_
_atom_type_symbol
_atom_type_description
_atom_type_scat_dispersion_real
_atom_type_scat_dispersion_imag
_atom_type_scat_source
C C 0.0033 0.0016 'International Tables Vol C Tables 4.2.6.8 and 6.1.1.4'
H H 0.0000 0.0000 'International Tables Vol C Tables 4.2.6.8 and 6.1.1.4'
N N 0.0061 0.0033 'International Tables Vol C Tables 4.2.6.8 and 6.1.1.4'
F F 0.0171 0.0103 'International Tables Vol C Tables 4.2.6.8 and 6.1.1.4'
Cl Cl 0.1484 0.1585 'International Tables Vol C Tables 4.2.6.8 and 6.1.1.4'
Ir Ir -1.4442 7.9887 'International Tables Vol C Tables 4.2.6.8 and 6.1.1.4'

loop_
_geom_angle_atom_site_label_1
_geom_angle_atom_site_label_2
_geom_angle_atom_site_label_3
_geom_angle
C52A Ir1A C32A 88.0(4)
C52A Ir1A N41A 81.0(4)
C32A Ir1A N41A 96.2(4)
C52A Ir1A N21A 95.3(4)
C32A Ir1A N21A 79.6(4)
N41A Ir1A N21A 174.5(3)
C52A Ir1A N8A 171.7(4)
C32A Ir1A N8A 99.8(4)
N41A Ir1A N8A 95.2(3)
N21A Ir1A N8A 89.0(3)
C52A Ir1A N1A 96.0(4)
C32A Ir1A N1A 175.6(4)
N41A Ir1A N1A 86.4(3)
N21A Ir1A N1A 98.1(3)
N8A Ir1A N1A 76.3(3)
C2A N1A C6A 118.5(9)
C2A N1A Ir1A 125.9(7)
C6A N1A Ir1A 115.6(7)
N1A C2A C3A 122.6(11)
C4A C3A C2A 118.0(11)
C3A C4A C5A 120.0(12)
C6A C5A C4A 118.6(11)
N1A C6A C5A 122.2(10)
N1A C6A C7A 113.9(9)
C5A C6A C7A 123.9(10)
N8A C7A N11A 113.5(9)
N8A C7A C6A 118.1(9)
N11A C7A C6A 128.4(9)
C7A N8A N9A 107.1(8)
C7A N8A Ir1A 116.1(7)
N9A N8A Ir1A 136.8(7)
C10A N9A N8A 104.3(8)
N9A C10A N11A 114.6(9)
N9A C10A C12A 123.7(10)
N11A C10A C12A 121.7(9)
C7A N11A C10A 100.4(8)
C13A C12A C17A 118.2(10)
C13A C12A C10A 121.8(11)
C17A C12A C10A 120.0(10)
F13A C13A C12A 120.9(10)
F13A C13A C14A 118.1(10)
C12A C13A C14A 121.0(11)
F14A C14A C15A 120.8(10)
F14A C14A C13A 119.1(11)
C15A C14A C13A 120.0(11)
F15A C15A C16A 121.5(11)
F15A C15A C14A 119.1(12)
C16A C15A C14A 119.4(10)
F16A C16A C15A 119.2(11)
F16A C16A C17A 119.8(11)
C15A C16A C17A 121.0(11)
F17A C17A C16A 118.9(10)
F17A C17A C12A 120.6(10)
C16A C17A C12A 120.4(11)
C22A N21A C26A 119.2(10)
C22A N21A Ir1A 124.3(7)
C26A N21A Ir1A 116.5(7)
N21A C22A C23A 123.0(11)
C24A C23A C22A 117.7(11)
C25A C24A C23A 120.4(12)
C24A C25A C26A 119.5(13)
N21A C26A C25A 120.1(11)
N21A C26A C27A 113.3(10)
C25A C26A C27A 126.5(11)
C32A C27A C28A 119.7(11)
C32A C27A C26A 114.8(10)
C28A C27A C26A 125.4(11)
F28A C28A C27A 121.2(12)
F28A C28A C29A 117.0(11)
C27A C28A C29A 121.8(12)
C30A C29A C28A 117.8(11)
F30A C30A C29A 118.8(11)
F30A C30A C31A 118.6(12)
C29A C30A C31A 122.6(12)
C30A C31A C32A 119.2(12)
C27A C32A C31A 118.9(10)
C27A C32A Ir1A 115.7(8)
C31A C32A Ir1A 125.4(9)
C42A N41A C46A 120.7(10)
C42A N41A Ir1A 124.3(8)
C46A N41A Ir1A 115.1(7)
N41A C42A C43A 122.3(12)
C42A C43A C44A 118.2(13)
C45A C44A C43A 119.6(12)
C44A C45A C46A 121.0(13)
N41A C46A C45A 118.2(12)
N41A C46A C47A 114.3(10)
C45A C46A C47A 127.4(12)
C48A C47A C52A 119.3(11)
C48A C47A C46A 125.9(11)
C52A C47A C46A 114.8(10)
F48A C48A C49A 118.4(11)
F48A C48A C47A 119.1(12)
C49A C48A C47A 122.5(11)
C50A C49A C48A 116.7(11)
C49A C50A F50A 118.3(11)
C49A C50A C51A 125.0(12)
F50A C50A C51A 116.7(12)
C50A C51A C52A 118.9(11)
C51A C52A C47A 117.6(10)
C51A C52A Ir1A 127.7(8)
C47A C52A Ir1A 114.7(8)
C52B Ir1B C32B 92.5(4)
C52B Ir1B N41B 80.5(4)
C32B Ir1B N41B 96.3(4)
C52B Ir1B N21B 92.7(3)
C32B Ir1B N21B 80.2(4)
N41B Ir1B N21B 172.2(3)
C52B Ir1B N8B 95.4(4)
C32B Ir1B N8B 170.7(4)
N41B Ir1B N8B 89.9(4)
N21B Ir1B N8B 94.4(3)
C52B Ir1B N1B 170.8(4)
C32B Ir1B N1B 95.8(4)
N41B Ir1B N1B 94.6(3)
N21B Ir1B N1B 92.6(3)
N8B Ir1B N1B 76.7(3)
C6B N1B C2B 117.2(9)
C6B N1B Ir1B 115.1(7)
C2B N1B Ir1B 127.5(7)
N1B C2B C3B 122.7(12)
C2B C3B C4B 119.9(11)
C3B C4B C5B 119.5(10)
C4B C5B C6B 117.0(11)
N1B C6B C5B 123.5(10)
N1B C6B C7B 114.3(9)
C5B C6B C7B 122.2(11)
N8B C7B N11B 111.2(10)
N8B C7B C6B 118.6(10)
N11B C7B C6B 130.0(10)
C7B N8B N9B 109.0(9)
C7B N8B Ir1B 115.0(7)
N9B N8B Ir1B 135.4(7)
C10B N9B N8B 103.0(9)
N9B C10B N11B 115.2(10)
N9B C10B C12B 120.2(10)
N11B C10B C12B 124.6(10)
C10B N11B C7B 101.6(9)
C13B C12B C17B 116.9(12)
C13B C12B C10B 122.3(12)
C17B C12B C10B 120.8(11)
F13B C13B C12B 120.1(12)
F13B C13B C14B 118.7(12)
C12B C13B C14B 121.2(14)
F14B C14B C15B 120.1(14)
F14B C14B C13B 119.8(15)
C15B C14B C13B 120.1(13)
F15B C15B C14B 119.4(13)
F15B C15B C16B 120.0(13)
C14B C15B C16B 120.6(13)
F16B C16B C15B 119.7(13)
F16B C16B C17B 121.1(14)
C15B C16B C17B 119.0(13)
F17B C17B C12B 120.3(11)
F17B C17B C16B 117.5(12)
C12B C17B C16B 122.3(12)
C26B N21B C22B 119.6(9)
C26B N21B Ir1B 118.4(7)
C22B N21B Ir1B 121.7(7)
N21B C22B C23B 121.0(10)
C24B C23B C22B 118.6(11)
C25B C24B C23B 119.1(11)
C24B C25B C26B 121.0(12)
N21B C26B C25B 120.5(11)
N21B C26B C27B 112.2(8)
C25B C26B C27B 127.1(10)
C28B C27B C32B 118.4(11)
C28B C27B C26B 125.5(10)
C32B C27B C26B 116.1(9)
F28B C28B C29B 117.3(11)
F28B C28B C27B 120.0(12)
C29B C28B C27B 122.7(12)
C28B C29B C30B 119.0(12)
F30B C30B C29B 120.3(11)
F30B C30B C31B 118.2(12)
C29B C30B C31B 121.5(11)
C30B C31B C32B 120.5(11)
C31B C32B C27B 118.0(9)
C31B C32B Ir1B 128.9(8)
C27B C32B Ir1B 113.0(7)
C42B N41B C46B 117.1(10)
C42B N41B Ir1B 125.5(8)
C46B N41B Ir1B 117.4(7)
N41B C42B C43B 123.5(12)
C44B C43B C42B 118.4(11)
C45B C44B C43B 119.4(12)
C44B C45B C46B 121.2(11)
N41B C46B C45B 120.2(10)
N41B C46B C47B 112.0(8)
C45B C46B C47B 127.8(10)
C48B C47B C52B 118.7(9)
C48B C47B C46B 126.1(10)
C52B C47B C46B 115.2(8)
C49B C48B F48B 116.2(10)
C49B C48B C47B 125.2(10)
F48B C48B C47B 118.6(10)
C48B C49B C50B 114.5(10)
C49B C50B F50B 116.7(10)
C49B C50B C51B 125.7(10)
F50B C50B C51B 117.5(10)
C50B C51B C52B 118.1(10)
C51B C52B C47B 117.9(8)
C51B C52B Ir1B 127.1(7)
C47B C52B Ir1B 114.6(6)
Cl12 C1 Cl11 112.9(11)
Cl22 C2 Cl21 110.3(19)

loop_
_geom_bond_atom_site_label_1
_geom_bond_atom_site_label_2
_geom_bond_distance
Ir1A C52A 2.000(10)
Ir1A C32A 2.000(10)
Ir1A N41A 2.044(8)
Ir1A N21A 2.045(8)
Ir1A N8A 2.100(9)
Ir1A N1A 2.172(9)
N1A C2A 1.331(13)
N1A C6A 1.352(13)
C2A C3A 1.405(16)
C3A C4A 1.371(17)
C4A C5A 1.385(16)
C5A C6A 1.385(15)
C6A C7A 1.459(15)
C7A N8A 1.342(13)
C7A N11A 1.352(13)
N8A N9A 1.368(12)
N9A C10A 1.339(13)
C10A N11A 1.374(13)
C10A C12A 1.477(15)
C12A C13A 1.374(15)
C12A C17A 1.403(16)
C13A F13A 1.303(13)
C13A C14A 1.405(15)
C14A F14A 1.341(14)
C14A C15A 1.378(18)
C15A F15A 1.335(13)
C15A C16A 1.370(18)
C16A F16A 1.343(14)
C16A C17A 1.387(16)
C17A F17A 1.328(13)
N21A C22A 1.339(14)
N21A C26A 1.349(14)
C22A C23A 1.390(15)
C23A C24A 1.369(18)
C24A C25A 1.369(18)
C25A C26A 1.406(17)
C26A C27A 1.474(17)
C27A C32A 1.383(16)
C27A C28A 1.396(16)
C28A F28A 1.348(14)
C28A C29A 1.406(18)
C29A C30A 1.354(19)
C30A F30A 1.352(14)
C30A C31A 1.395(17)
C31A C32A 1.423(16)
N41A C42A 1.342(14)
N41A C46A 1.375(15)
C42A C43A 1.387(17)
C43A C44A 1.39(2)
C44A C45A 1.37(2)
C45A C46A 1.410(16)
C46A C47A 1.466(16)
C47A C48A 1.406(16)
C47A C52A 1.413(15)
C48A F48A 1.369(14)
C48A C49A 1.38(2)
C49A C50A 1.340(19)
C50A F50A 1.368(14)
C50A C51A 1.384(15)
C51A C52A 1.412(16)
Ir1B C52B 1.989(8)
Ir1B C32B 2.015(10)
Ir1B N41B 2.023(9)
Ir1B N21B 2.034(8)
Ir1B N8B 2.108(9)
Ir1B N1B 2.172(8)
N1B C6B 1.345(14)
N1B C2B 1.354(14)
C2B C3B 1.363(17)
C3B C4B 1.376(19)
C4B C5B 1.388(16)
C5B C6B 1.407(15)
C6B C7B 1.458(15)
C7B N8B 1.343(13)
C7B N11B 1.346(15)
N8B N9B 1.345(12)
N9B C10B 1.341(13)
C10B N11B 1.344(14)
C10B C12B 1.485(17)
C12B C13B 1.374(18)
C12B C17B 1.383(18)
C13B F13B 1.316(17)
C13B C14B 1.40(2)
C14B F14B 1.337(16)
C14B C15B 1.35(2)
C15B F15B 1.341(15)
C15B C16B 1.36(2)
C16B F16B 1.339(16)
C16B C17B 1.386(18)
C17B F17B 1.351(14)
N21B C26B 1.344(14)
N21B C22B 1.386(13)
C22B C23B 1.398(14)
C23B C24B 1.393(18)
C24B C25B 1.378(18)
C25B C26B 1.385(15)
C26B C27B 1.462(16)
C27B C28B 1.392(16)
C27B C32B 1.443(14)
C28B F28B 1.351(14)
C28B C29B 1.354(18)
C29B C30B 1.378(19)
C30B F30B 1.341(14)
C30B C31B 1.388(17)
C31B C32B 1.392(14)
N41B C42B 1.357(15)
N41B C46B 1.376(14)
C42B C43B 1.391(17)
C43B C44B 1.369(18)
C44B C45B 1.356(16)
C45B C46B 1.395(14)
C46B C47B 1.470(15)
C47B C48B 1.390(15)
C47B C52B 1.425(14)
C48B C49B 1.362(17)
C48B F48B 1.379(13)
C49B C50B 1.365(17)
C50B F50B 1.367(13)
C50B C51B 1.401(15)
C51B C52B 1.406(12)
C1 Cl12 1.711(17)
C1 Cl11 1.75(2)
C2 Cl22 1.67(3)
C2 Cl21 1.72(3)

loop_
_geom_torsion_atom_site_label_1
_geom_torsion_atom_site_label_2
_geom_torsion_atom_site_label_3
_geom_torsion_atom_site_label_4
_geom_torsion
C52A Ir1A N1A C2A 1.6(9)
C32A Ir1A N1A C2A -153(5)
N41A Ir1A N1A C2A 82.2(9)
N21A Ir1A N1A C2A -94.6(9)
N8A Ir1A N1A C2A 178.4(9)
C52A Ir1A N1A C6A -175.5(7)
C32A Ir1A N1A C6A 30(5)
N41A Ir1A N1A C6A -94.9(7)
N21A Ir1A N1A C6A 88.3(7)
N8A Ir1A N1A C6A 1.3(7)
C6A N1A C2A C3A 2.0(16)
Ir1A N1A C2A C3A -175.0(8)
N1A C2A C3A C4A -0.8(18)
C2A C3A C4A C5A -1(2)
C3A C4A C5A C6A 2(2)
C2A N1A C6A C5A -1.0(15)
Ir1A N1A C6A C5A 176.4(9)
C2A N1A C6A C7A -178.7(9)
Ir1A N1A C6A C7A -1.4(11)
C4A C5A C6A N1A -1.2(18)
C4A C5A C6A C7A 176.3(11)
N1A C6A C7A N8A 0.5(13)
C5A C6A C7A N8A -177.2(10)
N1A C6A C7A N11A 179.3(9)
C5A C6A C7A N11A 1.6(17)
N11A C7A N8A N9A -0.7(11)
C6A C7A N8A N9A 178.3(8)
N11A C7A N8A Ir1A -178.3(6)
C6A C7A N8A Ir1A 0.6(11)
C52A Ir1A N8A C7A 21(3)
C32A Ir1A N8A C7A -178.8(7)
N41A Ir1A N8A C7A 83.9(7)
N21A Ir1A N8A C7A -99.6(7)
N1A Ir1A N8A C7A -1.0(7)
C52A Ir1A N8A N9A -155(3)
C32A Ir1A N8A N9A 4.4(10)
N41A Ir1A N8A N9A -92.8(10)
N21A Ir1A N8A N9A 83.7(10)
N1A Ir1A N8A N9A -177.7(10)
C7A N8A N9A C10A 1.8(10)
Ir1A N8A N9A C10A 178.7(8)
N8A N9A C10A N11A -2.5(11)
N8A N9A C10A C12A 178.8(9)
N8A C7A N11A C10A -0.7(11)
C6A C7A N11A C10A -179.6(10)
N9A C10A N11A C7A 2.0(11)
C12A C10A N11A C7A -179.2(10)
N9A C10A C12A C13A -116.9(13)
N11A C10A C12A C13A 64.4(15)
N9A C10A C12A C17A 63.0(15)
N11A C10A C12A C17A -115.6(12)
C17A C12A C13A F13A -179.9(11)
C10A C12A C13A F13A 0.1(18)
C17A C12A C13A C14A 2.6(17)
C10A C12A C13A C14A -177.4(11)
F13A C13A C14A F14A 2.9(17)
C12A C13A C14A F14A -179.5(11)
F13A C13A C14A C15A -178.8(11)
C12A C13A C14A C15A -1.2(18)
F14A C14A C15A F15A -1.5(18)
C13A C14A C15A F15A -179.8(10)
F14A C14A C15A C16A 178.0(11)
C13A C14A C15A C16A -0.2(18)
F15A C15A C16A F16A 0.9(18)
C14A C15A C16A F16A -178.6(11)
F15A C15A C16A C17A 179.7(11)
C14A C15A C16A C17A 0.2(18)
F16A C16A C17A F17A -2.7(17)
C15A C16A C17A F17A 178.5(11)
F16A C16A C17A C12A -180.0(11)
C15A C16A C17A C12A 1.3(18)
C13A C12A C17A F17A -179.8(10)
C10A C12A C17A F17A 0.2(17)
C13A C12A C17A C16A -2.6(17)
C10A C12A C17A C16A 177.4(11)
C52A Ir1A N21A C22A -92.5(8)
C32A Ir1A N21A C22A -179.5(9)
N41A Ir1A N21A C22A -140(3)
N8A Ir1A N21A C22A 80.4(8)
N1A Ir1A N21A C22A 4.3(8)
C52A Ir1A N21A C26A 87.0(7)
C32A Ir1A N21A C26A 0.0(7)
N41A Ir1A N21A C26A 40(4)
N8A Ir1A N21A C26A -100.1(7)
N1A Ir1A N21A C26A -176.1(7)
C26A N21A C22A C23A -2.1(16)
Ir1A N21A C22A C23A 177.4(8)
N21A C22A C23A C24A -1.3(17)
C22A C23A C24A C25A 1.8(17)
C23A C24A C25A C26A 1.0(19)
C22A N21A C26A C25A 4.9(15)
Ir1A N21A C26A C25A -174.6(8)
C22A N21A C26A C27A -178.9(9)
Ir1A N21A C26A C27A 1.6(11)
C24A C25A C26A N21A -4.4(17)
C24A C25A C26A C27A 179.9(11)
N21A C26A C27A C32A -3.1(13)
C25A C26A C27A C32A 172.8(11)
N21A C26A C27A C28A 178.2(10)
C25A C26A C27A C28A -5.9(18)
C32A C27A C28A F28A 179.0(10)
C26A C27A C28A F28A -2.3(18)
C32A C27A C28A C29A -0.6(17)
C26A C27A C28A C29A 178.1(11)
F28A C28A C29A C30A -179.3(11)
C27A C28A C29A C30A 0.3(18)
C28A C29A C30A F30A -179.1(11)
C28A C29A C30A C31A 1.3(19)
F30A C30A C31A C32A 177.8(10)
C29A C30A C31A C32A -2.6(19)
C28A C27A C32A C31A -0.6(16)
C26A C27A C32A C31A -179.4(10)
C28A C27A C32A Ir1A -178.0(8)
C26A C27A C32A Ir1A 3.2(12)
C30A C31A C32A C27A 2.2(16)
C30A C31A C32A Ir1A 179.3(9)
C52A Ir1A C32A C27A -97.6(8)
N41A Ir1A C32A C27A -178.3(8)
N21A Ir1A C32A C27A -1.8(7)
N8A Ir1A C32A C27A 85.3(8)
N1A Ir1A C32A C27A 57(5)
C52A Ir1A C32A C31A 85.3(10)
N41A Ir1A C32A C31A 4.6(10)
N21A Ir1A C32A C31A -179.0(10)
N8A Ir1A C32A C31A -91.9(10)
N1A Ir1A C32A C31A -120(5)
C52A Ir1A N41A C42A -176.3(9)
C32A Ir1A N41A C42A -89.4(9)
N21A Ir1A N41A C42A -129(3)
N8A Ir1A N41A C42A 11.1(9)
N1A Ir1A N41A C42A 87.0(9)
C52A Ir1A N41A C46A 2.5(7)
C32A Ir1A N41A C46A 89.5(7)
N21A Ir1A N41A C46A 50(4)
N8A Ir1A N41A C46A -170.1(7)
N1A Ir1A N41A C46A -94.2(7)
C46A N41A C42A C43A -0.1(17)
Ir1A N41A C42A C43A 178.7(9)
N41A C42A C43A C44A 0.0(19)
C42A C43A C44A C45A 1(2)
C43A C44A C45A C46A -3(2)
C42A N41A C46A C45A -1.3(15)
Ir1A N41A C46A C45A 179.8(8)
C42A N41A C46A C47A 176.7(9)
Ir1A N41A C46A C47A -2.1(11)
C44A C45A C46A N41A 2.7(18)
C44A C45A C46A C47A -175.0(12)
N41A C46A C47A C48A -179.3(10)
C45A C46A C47A C48A -1.5(18)
N41A C46A C47A C52A 0.2(13)
C45A C46A C47A C52A 178.0(11)
C52A C47A C48A F48A 179.4(10)
C46A C47A C48A F48A -1.1(17)
C52A C47A C48A C49A -2.6(18)
C46A C47A C48A C49A 176.8(11)
F48A C48A C49A C50A 178.4(12)
C47A C48A C49A C50A 1(2)
C48A C49A C50A F50A -179.0(11)
C48A C49A C50A C51A 1(2)
C49A C50A C51A C52A 0(2)
F50A C50A C51A C52A 179.7(10)
C50A C51A C52A C47A -1.9(16)
C50A C51A C52A Ir1A -179.7(9)
C48A C47A C52A C51A 3.2(16)
C46A C47A C52A C51A -176.3(9)
C48A C47A C52A Ir1A -178.6(8)
C46A C47A C52A Ir1A 1.9(12)
C32A Ir1A C52A C51A 79.0(10)
N41A Ir1A C52A C51A 175.6(10)
N21A Ir1A C52A C51A -0.3(10)
N8A Ir1A C52A C51A -121(3)
N1A Ir1A C52A C51A -99.1(10)
C32A Ir1A C52A C47A -98.9(8)
N41A Ir1A C52A C47A -2.3(8)
N21A Ir1A C52A C47A -178.3(8)
N8A Ir1A C52A C47A 61(3)
N1A Ir1A C52A C47A 83.0(8)
C52B Ir1B N1B C6B -31(2)
C32B Ir1B N1B C6B 175.1(7)
N41B Ir1B N1B C6B -88.0(7)
N21B Ir1B N1B C6B 94.8(7)
N8B Ir1B N1B C6B 0.8(7)
C52B Ir1B N1B C2B 145(2)
C32B Ir1B N1B C2B -9.7(9)
N41B Ir1B N1B C2B 87.1(9)
N21B Ir1B N1B C2B -90.1(8)
N8B Ir1B N1B C2B 175.9(9)
C6B N1B C2B C3B 0.4(16)
Ir1B N1B C2B C3B -174.6(9)
N1B C2B C3B C4B 0.6(18)
C2B C3B C4B C5B -2.0(18)
C3B C4B C5B C6B 2.3(17)
C2B N1B C6B C5B -0.1(15)
Ir1B N1B C6B C5B 175.6(8)
C2B N1B C6B C7B -179.2(9)
Ir1B N1B C6B C7B -3.5(11)
C4B C5B C6B N1B -1.3(16)
C4B C5B C6B C7B 177.7(10)
N1B C6B C7B N8B 5.7(14)
C5B C6B C7B N8B -173.4(10)
N1B C6B C7B N11B -167.7(11)
C5B C6B C7B N11B 13.2(18)
N11B C7B N8B N9B -2.5(12)
C6B C7B N8B N9B -177.1(9)
N11B C7B N8B Ir1B 169.6(7)
C6B C7B N8B Ir1B -5.0(12)
C52B Ir1B N8B C7B 177.5(8)
C32B Ir1B N8B C7B -35(3)
N41B Ir1B N8B C7B 97.0(8)
N21B Ir1B N8B C7B -89.4(7)
N1B Ir1B N8B C7B 2.2(7)
C52B Ir1B N8B N9B -13.2(10)
C32B Ir1B N8B N9B 134(2)
N41B Ir1B N8B N9B -93.7(10)
N21B Ir1B N8B N9B 79.9(10)
N1B Ir1B N8B N9B 171.6(10)
C7B N8B N9B C10B 2.3(11)
Ir1B N8B N9B C10B -167.4(8)
N8B N9B C10B N11B -1.5(12)
N8B N9B C10B C12B 179.8(10)
N9B C10B N11B C7B 0.1(12)
C12B C10B N11B C7B 178.7(11)
N8B C7B N11B C10B 1.4(12)
C6B C7B N11B C10B 175.2(11)
N9B C10B C12B C13B 117.3(13)
N11B C10B C12B C13B -61.2(17)
N9B C10B C12B C17B -64.8(15)
N11B C10B C12B C17B 116.7(13)
C17B C12B C13B F13B -179.9(12)
C10B C12B C13B F13B -2(2)
C17B C12B C13B C14B 0(2)
C10B C12B C13B C14B 178.1(12)
F13B C13B C14B F14B -1(2)
C12B C13B C14B F14B 178.9(14)
F13B C13B C14B C15B -179.8(14)
C12B C13B C14B C15B 0(2)
F14B C14B C15B F15B 0(2)
C13B C14B C15B F15B 179.1(13)
F14B C14B C15B C16B -178.4(14)
C13B C14B C15B C16B 0(2)
F15B C15B C16B F16B 4(2)
C14B C15B C16B F16B -176.9(14)
F15B C15B C16B C17B -179.8(12)
C14B C15B C16B C17B -1(2)
C13B C12B C17B F17B -179.0(11)
C10B C12B C17B F17B 3.0(16)
C13B C12B C17B C16B -0.9(18)
C10B C12B C17B C16B -178.9(11)
F16B C16B C17B F17B -4.6(18)
C15B C16B C17B F17B 179.6(11)
F16B C16B C17B C12B 177.2(11)
C15B C16B C17B C12B 1.3(19)
C52B Ir1B N21B C26B -89.4(7)
C32B Ir1B N21B C26B 2.7(7)
N41B Ir1B N21B C26B -61(3)
N8B Ir1B N21B C26B 175.0(7)
N1B Ir1B N21B C26B 98.1(7)
C52B Ir1B N21B C22B 85.8(7)
C32B Ir1B N21B C22B 177.8(8)
N41B Ir1B N21B C22B 114(3)
N8B Ir1B N21B C22B -9.9(7)
N1B Ir1B N21B C22B -86.7(7)
C26B N21B C22B C23B 1.2(14)
Ir1B N21B C22B C23B -173.9(7)
N21B C22B C23B C24B -1.0(16)
C22B C23B C24B C25B 2.4(18)
C23B C24B C25B C26B -4.0(19)
C22B N21B C26B C25B -2.8(14)
Ir1B N21B C26B C25B 172.4(8)
C22B N21B C26B C27B -179.1(8)
Ir1B N21B C26B C27B -3.9(10)
C24B C25B C26B N21B 4.3(18)
C24B C25B C26B C27B -180.0(11)
N21B C26B C27B C28B -174.8(10)
C25B C26B C27B C28B 9.2(18)
N21B C26B C27B C32B 3.2(12)
C25B C26B C27B C32B -172.8(11)
C32B C27B C28B F28B 179.8(10)
C26B C27B C28B F28B -2.2(18)
C32B C27B C28B C29B -1.6(18)
C26B C27B C28B C29B 176.4(11)
F28B C28B C29B C30B -179.5(12)
C27B C28B C29B C30B 2(2)
C28B C29B C30B F30B 179.6(12)
C28B C29B C30B C31B -2(2)
F30B C30B C31B C32B 180.0(11)
C29B C30B C31B C32B 1(2)
C30B C31B C32B C27B -0.8(17)
C30B C31B C32B Ir1B -176.1(9)
C28B C27B C32B C31B 1.1(15)
C26B C27B C32B C31B -177.1(9)
C28B C27B C32B Ir1B 177.1(8)
C26B C27B C32B Ir1B -1.1(11)
C52B Ir1B C32B C31B -92.9(10)
N41B Ir1B C32B C31B -12.2(11)
N21B Ir1B C32B C31B 174.8(10)
N8B Ir1B C32B C31B 120(2)
N1B Ir1B C32B C31B 83.1(10)
C52B Ir1B C32B C27B 91.6(7)
N41B Ir1B C32B C27B 172.3(7)
N21B Ir1B C32B C27B -0.7(7)
N8B Ir1B C32B C27B -56(3)
N1B Ir1B C32B C27B -92.4(7)
C52B Ir1B N41B C42B 175.0(11)
C32B Ir1B N41B C42B 83.6(11)
N21B Ir1B N41B C42B 146(3)
N8B Ir1B N41B C42B -89.5(11)
N1B Ir1B N41B C42B -12.8(11)
C52B Ir1B N41B C46B -3.4(8)
C32B Ir1B N41B C46B -94.9(8)
N21B Ir1B N41B C46B -33(3)
N8B Ir1B N41B C46B 92.0(8)
N1B Ir1B N41B C46B 168.7(8)
C46B N41B C42B C43B -2.1(19)
Ir1B N41B C42B C43B 179.5(11)
N41B C42B C43B C44B 0(2)
C42B C43B C44B C45B 2(2)
C43B C44B C45B C46B -1(2)
C42B N41B C46B C45B 2.8(16)
Ir1B N41B C46B C45B -178.6(8)
C42B N41B C46B C47B -177.7(10)
Ir1B N41B C46B C47B 0.9(12)
C44B C45B C46B N41B -1.1(17)
C44B C45B C46B C47B 179.5(12)
N41B C46B C47B C48B -175.9(11)
C45B C46B C47B C48B 3.5(19)
N41B C46B C47B C52B 3.5(13)
C45B C46B C47B C52B -177.0(10)
C52B C47B C48B C49B 0.7(18)
C46B C47B C48B C49B -179.9(12)
C52B C47B C48B F48B 179.0(10)
C46B C47B C48B F48B -1.6(18)
F48B C48B C49B C50B -177.7(11)
C47B C48B C49B C50B 0.7(19)
C48B C49B C50B F50B -178.2(11)
C48B C49B C50B C51B -2.6(19)
C49B C50B C51B C52B 2.9(18)
F50B C50B C51B C52B 178.5(10)
C50B C51B C52B C47B -1.3(15)
C50B C51B C52B Ir1B -173.8(8)
C48B C47B C52B C51B -0.4(15)
C46B C47B C52B C51B -179.8(10)
C48B C47B C52B Ir1B 173.1(9)
C46B C47B C52B Ir1B -6.4(12)
C32B Ir1B C52B C51B -86.0(10)
N41B Ir1B C52B C51B 178.0(10)
N21B Ir1B C52B C51B -5.8(10)
N8B Ir1B C52B C51B 88.9(10)
N1B Ir1B C52B C51B 120(2)
C32B Ir1B C52B C47B 101.2(8)
N41B Ir1B C52B C47B 5.2(8)
N21B Ir1B C52B C47B -178.5(8)
N8B Ir1B C52B C47B -83.8(8)
N1B Ir1B C52B C47B -53(2)
